data_7032881
loop_
_publ_author_name
'Rioja, Matias'
'Hamon, Paul'
'Roisnel, Thierry'
'Sinbandhit, Sourisak'
'Fuentealba, Mauricio'
'Letelier, Karina'
'Saillard, Jean-Yves'
'Vega, Andr\'es'
'Hamon, Jean-Ren\'e'

_publ_section_title
;
 [(\h(5)-C5Me5)Ru](+) fragments ligated to polyaromatic hydrocarbons: an
 experimental and computational approach to pathways for haptotropic
 migration.
;
_journal_issue 1
_journal_name_full 'Dalton transactions (Cambridge, England : 2003)'
_journal_page_first 316
_journal_page_last 329
_journal_paper_doi 10.1039/c4dt02736a
_journal_volume 44
_journal_year 2015
_chemical_compound_source 'synthesis as described'
_chemical_formula_moiety 'C22 H23 Ru, F6 P'
_chemical_formula_sum 'C22 H23 F6 P Ru'
_chemical_formula_weight 533.44
_chemical_name_systematic
;
 ?
;
_space_group_IT_number 14
_symmetry_cell_setting monoclinic
_symmetry_Int_Tables_number 14
_symmetry_space_group_name_Hall '-P 2yn'
_symmetry_space_group_name_H-M 'P 1 21/n 1'
_atom_sites_solution_hydrogens geom
_atom_sites_solution_primary direct
_atom_sites_solution_secondary difmap
_cell_angle_alpha 90
_cell_angle_beta 97.352(9)
_cell_angle_gamma 90
_cell_formula_units_Z 4
_cell_length_a 8.6460(13)
_cell_length_b 8.6690(11)
_cell_length_c 27.921(3)
_cell_measurement_reflns_used 2790
_cell_measurement_temperature 150(2)
_cell_measurement_theta_max 21.91
_cell_measurement_theta_min 2.46
_cell_measurement_wavelength 0.71073
_cell_volume 2075.5(5)
_computing_molecular_graphics 'Ortep-3 for Windows (Farrugia, 1997)'
_computing_publication_material
;
          WinGX publication routines (Farrugia, 2012),
          CRYSCALc (T. Roisnel, local program, 2014)
;
_computing_structure_refinement 'SHELXL-97 (Sheldrick, 1997)'
_computing_structure_solution 'SIR97 (Altomare et al., 1999)'
_diffrn_ambient_temperature 150(2)
_diffrn_detector 'CCD plate'
_diffrn_measured_fraction_theta_full 0.956
_diffrn_measured_fraction_theta_max 0.925
_diffrn_measurement_device_type 'APEXII, Bruker-AXS'
_diffrn_measurement_method 'CCD rotation images, thin slices'
_diffrn_radiation_monochromator graphite
_diffrn_radiation_probe x-ray
_diffrn_radiation_type MoK\a
_diffrn_radiation_wavelength 0.71073
_diffrn_reflns_av_R_equivalents 0
_diffrn_reflns_av_unetI/netI 0.1382
_diffrn_reflns_limit_h_max 11
_diffrn_reflns_limit_h_min -11
_diffrn_reflns_limit_k_max 11
_diffrn_reflns_limit_k_min 0
_diffrn_reflns_limit_l_max 36
_diffrn_reflns_limit_l_min 0
_diffrn_reflns_number 7780
_diffrn_reflns_theta_full 25
_diffrn_reflns_theta_max 27.59
_diffrn_reflns_theta_min 1.47
_exptl_absorpt_coefficient_mu 0.892
_exptl_absorpt_correction_T_max 0.956
_exptl_absorpt_correction_T_min 0.877
_exptl_absorpt_correction_type multi-scan
_exptl_absorpt_process_details
;
  [Sheldrick, G.M. (2002). SADABS Bruker AXS Inc., Madison, Wisconsin, USA]
;
_exptl_crystal_colour yellow
_exptl_crystal_density_diffrn 1.707
_exptl_crystal_density_method 'not measured'
_exptl_crystal_description prism
_exptl_crystal_F_000 1072
_exptl_crystal_size_max 0.13
_exptl_crystal_size_mid 0.09
_exptl_crystal_size_min 0.05
_refine_diff_density_max 1.123
_refine_diff_density_min -1.059
_refine_diff_density_rms 0.203
_refine_ls_extinction_coef 0.0042(6)
_refine_ls_extinction_expression Fc^*^=kFc[1+0.001xFc^2^\l^3^/sin(2\q)]^-1/4^
_refine_ls_extinction_method SHELXL
_refine_ls_goodness_of_fit_ref 0.956
_refine_ls_hydrogen_treatment constr
_refine_ls_matrix_type full
_refine_ls_number_parameters 249
_refine_ls_number_reflns 7780
_refine_ls_number_restraints 83
_refine_ls_restrained_S_all 0.959
_refine_ls_R_factor_all 0.1089
_refine_ls_R_factor_gt 0.0716
_refine_ls_shift/su_max 0.01
_refine_ls_shift/su_mean 0
_refine_ls_structure_factor_coef Fsqd
_refine_ls_weighting_details 'calc w=1/[\s^2^(Fo^2^)+(0.1068P)^2^+0.0000P] where P=(Fo^2^+2Fc^2^)/3'
_refine_ls_weighting_scheme calc
_refine_ls_wR_factor_gt 0.18
_refine_ls_wR_factor_ref 0.197
_reflns_number_gt 5041
_reflns_number_total 7780
_reflns_threshold_expression >2sigma(I)
_cod_data_source_file c4dt02736a2.cif
_cod_data_source_block ANDRES01_2A
_cod_depositor_comments 'Adding full bibliography for 7032881--7032883.cif.'
_cod_original_sg_symbol_H-M 'P 21/n'
_cod_database_code 7032881

loop_
_symmetry_equiv_pos_as_xyz
'x, y, z'
'-x+1/2, y+1/2, -z+1/2'
'-x, -y, -z'
'x-1/2, -y-1/2, z-1/2'

loop_
_atom_site_label
_atom_site_type_symbol
_atom_site_fract_x
_atom_site_fract_y
_atom_site_fract_z
_atom_site_U_iso_or_equiv
_atom_site_adp_type
_atom_site_occupancy
_atom_site_symmetry_multiplicity
_atom_site_calc_flag
_atom_site_refinement_flags
_atom_site_disorder_assembly
_atom_site_disorder_group
Ru1 Ru 0.55708(7) 0.48185(6) 0.62618(2) 0.0227(2) Uani 1 1 d . . .
C1 C 0.7616(9) 0.4556(9) 0.6805(2) 0.0265(18) Uani 1 1 d . A .
C2 C 0.6811(9) 0.5962(8) 0.6895(2) 0.0238(18) Uani 1 1 d . A .
C3 C 0.5288(10) 0.5533(9) 0.6997(3) 0.0264(19) Uani 1 1 d . A .
C4 C 0.5128(9) 0.3879(9) 0.6959(3) 0.0244(18) Uani 1 1 d . A .
C5 C 0.6545(10) 0.3279(9) 0.6835(3) 0.0257(19) Uani 1 1 d . A .
C10 C 0.6938(13) 0.1612(9) 0.6772(3) 0.053(3) Uani 1 1 d . . .
H10A H 0.7334 0.1165 0.7086 0.08 Uiso 1 1 calc R A .
H10B H 0.7737 0.1528 0.6554 0.08 Uiso 1 1 calc R . .
H10C H 0.6 0.1054 0.6634 0.08 Uiso 1 1 calc R . .
C6 C 0.9276(9) 0.4431(12) 0.6702(3) 0.054(3) Uani 1 1 d . . .
H6A H 0.9611 0.5423 0.6582 0.081 Uiso 1 1 calc R A .
H6B H 0.935 0.3632 0.6457 0.081 Uiso 1 1 calc R . .
H6C H 0.995 0.4156 0.6999 0.081 Uiso 1 1 calc R . .
C7 C 0.7444(13) 0.7574(9) 0.6892(3) 0.057(3) Uani 1 1 d . . .
H7A H 0.6634 0.8268 0.6738 0.086 Uiso 1 1 calc R A .
H7B H 0.8343 0.7594 0.6711 0.086 Uiso 1 1 calc R . .
H7C H 0.7768 0.7912 0.7225 0.086 Uiso 1 1 calc R . .
C8 C 0.4064(12) 0.6603(10) 0.7139(3) 0.046(3) Uani 1 1 d . . .
H8A H 0.4082 0.6583 0.7491 0.07 Uiso 1 1 calc R A .
H8B H 0.3036 0.6271 0.6985 0.07 Uiso 1 1 calc R . .
H8C H 0.4273 0.7654 0.7035 0.07 Uiso 1 1 calc R . .
C9 C 0.3757(11) 0.2976(11) 0.7079(3) 0.053(3) Uani 1 1 d . . .
H9A H 0.375 0.196 0.6925 0.08 Uiso 1 1 calc R A .
H9B H 0.2794 0.3527 0.6961 0.08 Uiso 1 1 calc R . .
H9C H 0.3828 0.2848 0.743 0.08 Uiso 1 1 calc R . .
P4 P 0.1225(3) 0.9655(2) 0.61753(8) 0.0309(5) Uani 1 1 d . . .
F41 F 0.1332(8) 0.9289(8) 0.5633(2) 0.089(2) Uani 1 1 d . . .
F42 F 0.1085(6) 0.7835(5) 0.6276(2) 0.0559(16) Uani 1 1 d . . .
F43 F 0.3097(6) 0.9564(6) 0.6288(2) 0.0644(17) Uani 1 1 d . . .
F44 F 0.1130(8) 0.9969(7) 0.6724(2) 0.0795(19) Uani 1 1 d . . .
F45 F 0.1350(7) 1.1420(5) 0.6080(2) 0.0713(19) Uani 1 1 d . . .
F46 F -0.0616(6) 0.9751(6) 0.6063(2) 0.0591(16) Uani 1 1 d . . .
C30A C 0.8715(16) 0.3500(15) 0.5397(5) 0.0303(9) Uani 0.5 1 d PD A 1
H30A H 0.9517 0.2797 0.5342 0.036 Uiso 0.5 1 calc PR A 1
C31A C 0.9052(17) 0.5043(15) 0.5446(6) 0.0303(9) Uani 0.5 1 d PD A 1
H31A H 1.0087 0.5344 0.541 0.036 Uiso 0.5 1 calc PR A 1
C32A C 0.8007(17) 0.6243(16) 0.5544(7) 0.0303(9) Uani 0.5 1 d PD A 1
H32A H 0.8322 0.7292 0.5574 0.036 Uiso 0.5 1 calc PR A 1
C21A C 0.6436(17) 0.5756(15) 0.5595(8) 0.0303(9) Uani 0.5 1 d PD A 1
C22A C 0.5133(17) 0.667(2) 0.5719(9) 0.0303(9) Uani 0.5 1 d PD A 1
H22A H 0.5238 0.7755 0.5758 0.036 Uiso 0.5 1 calc PR A 1
C23A C 0.371(2) 0.5944(17) 0.5782(8) 0.0303(9) Uani 0.5 1 d PD A 1
H23A H 0.2881 0.6557 0.587 0.036 Uiso 0.5 1 calc PR A 1
C24A C 0.348(2) 0.4365(16) 0.5720(7) 0.0303(9) Uani 0.5 1 d PD A 1
H24A H 0.2504 0.3918 0.5764 0.036 Uiso 0.5 1 calc PR A 1
C25A C 0.4688(18) 0.3431(16) 0.5592(9) 0.0303(9) Uani 0.5 1 d PD A 1
C27A C 0.4924(18) 0.1815(16) 0.5515(7) 0.0303(9) Uani 0.5 1 d PD A 1
H27A H 0.4149 0.1051 0.5536 0.036 Uiso 0.5 1 calc PR A 1
C28A C 0.6394(17) 0.1498(17) 0.5406(7) 0.0303(9) Uani 0.5 1 d PD A 1
H28A H 0.6788 0.0516 0.5331 0.036 Uiso 0.5 1 calc PR A 1
C29A C 0.7228(15) 0.2949(15) 0.5427(5) 0.0303(9) Uani 0.5 1 d PD A 1
C26A C 0.616(3) 0.4141(15) 0.5530(11) 0.0303(9) Uani 0.5 1 d PD A 1
C22B C 0.4727(18) 0.660(2) 0.5718(9) 0.0303(9) Uani 0.5 1 d PD A 2
H22B H 0.4598 0.7665 0.578 0.036 Uiso 0.5 1 calc PR A 2
C23B C 0.351(2) 0.5590(17) 0.5757(8) 0.0303(9) Uani 0.5 1 d PD A 2
H23B H 0.2541 0.6013 0.5813 0.036 Uiso 0.5 1 calc PR A 2
C24B C 0.363(2) 0.3937(16) 0.5717(7) 0.0303(9) Uani 0.5 1 d PD A 2
H24B H 0.2791 0.3285 0.5779 0.036 Uiso 0.5 1 calc PR A 2
C25B C 0.5059(18) 0.3303(16) 0.5578(9) 0.0303(9) Uani 0.5 1 d PD A 2
C27B C 0.5455(18) 0.1672(18) 0.5499(7) 0.0303(9) Uani 0.5 1 d PD A 2
H27B H 0.4728 0.0868 0.5531 0.036 Uiso 0.5 1 calc PR A 2
C28B C 0.6926(17) 0.1359(18) 0.5378(7) 0.0303(9) Uani 0.5 1 d PD A 2
H28B H 0.7153 0.0314 0.5311 0.036 Uiso 0.5 1 calc PR A 2
C29B C 0.8067(19) 0.2402(15) 0.5346(5) 0.0303(9) Uani 0.5 1 d PD A 2
H29B H 0.9055 0.2073 0.5271 0.036 Uiso 0.5 1 calc PR A 2
C30B C 0.7796(18) 0.3974(14) 0.5424(6) 0.0303(9) Uani 0.5 1 d PD A 2
C31B C 0.8624(18) 0.5472(15) 0.5447(6) 0.0303(9) Uani 0.5 1 d PD A 2
H31B H 0.9689 0.559 0.5404 0.036 Uiso 0.5 1 calc PR A 2
C32B C 0.7668(18) 0.6670(17) 0.5540(7) 0.0303(9) Uani 0.5 1 d PD A 2
H32B H 0.7965 0.7724 0.5567 0.036 Uiso 0.5 1 calc PR A 2
C21B C 0.6141(18) 0.6069(16) 0.5588(8) 0.0303(9) Uani 0.5 1 d PD A 2
C26B C 0.625(2) 0.4420(16) 0.5524(11) 0.0303(9) Uani 0.5 1 d PD A 2

loop_
_atom_site_aniso_label
_atom_site_aniso_U_11
_atom_site_aniso_U_22
_atom_site_aniso_U_33
_atom_site_aniso_U_23
_atom_site_aniso_U_13
_atom_site_aniso_U_12
Ru1 0.0229(4) 0.0233(4) 0.0210(3) -0.0012(3) -0.0002(2) 0.0065(3)
C1 0.024(5) 0.041(5) 0.014(3) 0.004(3) 0.000(3) 0.001(4)
C2 0.025(5) 0.031(5) 0.015(4) 0.004(3) -0.001(3) 0.001(4)
C3 0.028(5) 0.031(5) 0.019(4) -0.003(3) -0.002(4) 0.012(4)
C4 0.014(5) 0.037(5) 0.022(4) 0.004(3) 0.000(3) -0.004(4)
C5 0.032(5) 0.026(4) 0.017(4) -0.002(3) -0.006(4) 0.002(4)
C10 0.086(9) 0.035(5) 0.034(5) -0.005(4) -0.013(6) 0.020(5)
C6 0.015(5) 0.097(8) 0.048(6) 0.017(6) 0.001(4) -0.002(5)
C7 0.097(10) 0.037(6) 0.032(5) -0.001(4) -0.010(6) -0.037(6)
C8 0.050(7) 0.055(6) 0.036(5) -0.006(4) 0.010(5) 0.036(5)
C9 0.036(7) 0.061(7) 0.062(7) 0.008(5) 0.008(5) -0.034(5)
P4 0.0278(12) 0.0258(11) 0.0399(12) -0.0005(10) 0.0078(10) 0.0063(10)
F41 0.100(6) 0.132(6) 0.039(3) -0.011(4) 0.019(4) -0.007(5)
F42 0.040(4) 0.033(3) 0.093(4) 0.009(3) 0.004(3) 0.004(2)
F43 0.018(3) 0.062(4) 0.113(5) 0.008(4) 0.009(3) -0.001(3)
F44 0.087(5) 0.104(5) 0.051(3) -0.024(4) 0.019(3) -0.013(4)
F45 0.068(5) 0.026(3) 0.119(5) 0.017(3) 0.007(4) -0.002(3)
F46 0.026(3) 0.056(3) 0.093(4) -0.002(3) 0.000(3) 0.010(3)
C30A 0.030(2) 0.036(2) 0.0232(12) 0.0000(16) -0.0052(17) 0.0147(16)
C31A 0.030(2) 0.036(2) 0.0232(12) 0.0000(16) -0.0052(17) 0.0147(16)
C32A 0.030(2) 0.036(2) 0.0232(12) 0.0000(16) -0.0052(17) 0.0147(16)
C21A 0.030(2) 0.036(2) 0.0232(12) 0.0000(16) -0.0052(17) 0.0147(16)
C22A 0.030(2) 0.036(2) 0.0232(12) 0.0000(16) -0.0052(17) 0.0147(16)
C23A 0.030(2) 0.036(2) 0.0232(12) 0.0000(16) -0.0052(17) 0.0147(16)
C24A 0.030(2) 0.036(2) 0.0232(12) 0.0000(16) -0.0052(17) 0.0147(16)
C25A 0.030(2) 0.036(2) 0.0232(12) 0.0000(16) -0.0052(17) 0.0147(16)
C27A 0.030(2) 0.036(2) 0.0232(12) 0.0000(16) -0.0052(17) 0.0147(16)
C28A 0.030(2) 0.036(2) 0.0232(12) 0.0000(16) -0.0052(17) 0.0147(16)
C29A 0.030(2) 0.036(2) 0.0232(12) 0.0000(16) -0.0052(17) 0.0147(16)
C26A 0.030(2) 0.036(2) 0.0232(12) 0.0000(16) -0.0052(17) 0.0147(16)
C22B 0.030(2) 0.036(2) 0.0232(12) 0.0000(16) -0.0052(17) 0.0147(16)
C23B 0.030(2) 0.036(2) 0.0232(12) 0.0000(16) -0.0052(17) 0.0147(16)
C24B 0.030(2) 0.036(2) 0.0232(12) 0.0000(16) -0.0052(17) 0.0147(16)
C25B 0.030(2) 0.036(2) 0.0232(12) 0.0000(16) -0.0052(17) 0.0147(16)
C27B 0.030(2) 0.036(2) 0.0232(12) 0.0000(16) -0.0052(17) 0.0147(16)
C28B 0.030(2) 0.036(2) 0.0232(12) 0.0000(16) -0.0052(17) 0.0147(16)
C29B 0.030(2) 0.036(2) 0.0232(12) 0.0000(16) -0.0052(17) 0.0147(16)
C30B 0.030(2) 0.036(2) 0.0232(12) 0.0000(16) -0.0052(17) 0.0147(16)
C31B 0.030(2) 0.036(2) 0.0232(12) 0.0000(16) -0.0052(17) 0.0147(16)
C32B 0.030(2) 0.036(2) 0.0232(12) 0.0000(16) -0.0052(17) 0.0147(16)
C21B 0.030(2) 0.036(2) 0.0232(12) 0.0000(16) -0.0052(17) 0.0147(16)
C26B 0.030(2) 0.036(2) 0.0232(12) 0.0000(16) -0.0052(17) 0.0147(16)

loop_
_atom_type_symbol
_atom_type_description
_atom_type_scat_dispersion_real
_atom_type_scat_dispersion_imag
_atom_type_scat_source
C C 0.0033 0.0016 'International Tables Vol C Tables 4.2.6.8 and 6.1.1.4'
H H 0 0 'International Tables Vol C Tables 4.2.6.8 and 6.1.1.4'
F F 0.0171 0.0103 'International Tables Vol C Tables 4.2.6.8 and 6.1.1.4'
P P 0.1023 0.0942 'International Tables Vol C Tables 4.2.6.8 and 6.1.1.4'
Ru Ru -1.2594 0.8363 'International Tables Vol C Tables 4.2.6.8 and 6.1.1.4'

loop_
_geom_angle_atom_site_label_1
_geom_angle_atom_site_label_2
_geom_angle_atom_site_label_3
_geom_angle
C5 Ru1 C2 65.0(3)
C5 Ru1 C23A 155.8(5)
C2 Ru1 C23A 122.7(5)
C5 Ru1 C3 64.0(3)
C2 Ru1 C3 38.2(3)
C23A Ru1 C3 106.7(6)
C5 Ru1 C4 37.9(3)
C2 Ru1 C4 64.7(3)
C23A Ru1 C4 120.8(6)
C3 Ru1 C4 38.5(3)
C5 Ru1 C1 38.9(3)
C2 Ru1 C1 38.5(3)
C23A Ru1 C1 159.4(4)
C3 Ru1 C1 63.7(3)
C4 Ru1 C1 64.1(3)
C5 Ru1 C22A 166.0(5)
C2 Ru1 C22A 104.4(6)
C23A Ru1 C22A 37.5(4)
C3 Ru1 C22A 114.1(5)
C4 Ru1 C22A 147.9(5)
C1 Ru1 C22A 127.1(5)
C5 Ru1 C22B 173.7(5)
C2 Ru1 C22B 108.8(6)
C23A Ru1 C22B 28.3(6)
C3 Ru1 C22B 112.2(5)
C4 Ru1 C22B 141.9(5)
C1 Ru1 C22B 135.3(5)
C22A Ru1 C22B 9.2(6)
C5 Ru1 C23B 148.8(5)
C2 Ru1 C23B 130.2(5)
C23A Ru1 C23B 9.1(6)
C3 Ru1 C23B 109.5(5)
C4 Ru1 C23B 117.3(6)
C1 Ru1 C23B 168.2(4)
C22A Ru1 C23B 45.0(7)
C22B Ru1 C23B 36.2(5)
C5 Ru1 C24A 126.5(5)
C2 Ru1 C24A 153.8(4)
C23A Ru1 C24A 36.6(4)
C3 Ru1 C24A 120.4(5)
C4 Ru1 C24A 108.5(5)
C1 Ru1 C24A 163.9(4)
C22A Ru1 C24A 67.1(6)
C22B Ru1 C24A 59.6(6)
C23B Ru1 C24A 27.7(5)
C5 Ru1 C26B 117.4(6)
C2 Ru1 C26B 130.9(6)
C23A Ru1 C26B 76.4(8)
C3 Ru1 C26B 168.6(5)
C4 Ru1 C26B 149.0(5)
C1 Ru1 C26B 109.7(7)
C22A Ru1 C26B 61.5(7)
C22B Ru1 C26B 65.2(7)
C23B Ru1 C26B 75.3(8)
C24A Ru1 C26B 68.7(8)
C5 Ru1 C21A 134.0(4)
C2 Ru1 C21A 109.0(5)
C23A Ru1 C21A 68.1(6)
C3 Ru1 C21A 139.8(4)
C4 Ru1 C21A 170.7(5)
C1 Ru1 C21A 106.7(5)
C22A Ru1 C21A 38.1(4)
C22B Ru1 C21A 45.3(6)
C23B Ru1 C21A 71.9(7)
C24A Ru1 C21A 80.2(6)
C26B Ru1 C21A 30.6(6)
C2 C1 C5 108.0(7)
C2 C1 C6 126.1(7)
C5 C1 C6 125.9(8)
C2 C1 Ru1 70.6(4)
C5 C1 Ru1 69.8(4)
C6 C1 Ru1 125.5(5)
C3 C2 C1 107.0(6)
C3 C2 C7 126.0(8)
C1 C2 C7 127.0(8)
C3 C2 Ru1 71.0(4)
C1 C2 Ru1 70.9(4)
C7 C2 Ru1 124.0(5)
C2 C3 C4 109.0(6)
C2 C3 C8 126.2(8)
C4 C3 C8 124.7(9)
C2 C3 Ru1 70.8(4)
C4 C3 Ru1 70.8(4)
C8 C3 Ru1 126.3(5)
C5 C4 C3 107.8(7)
C5 C4 C9 126.8(8)
C3 C4 C9 125.2(8)
C5 C4 Ru1 70.4(4)
C3 C4 Ru1 70.7(4)
C9 C4 Ru1 128.9(6)
C4 C5 C1 108.2(7)
C4 C5 C10 126.8(8)
C1 C5 C10 124.9(8)
C4 C5 Ru1 71.8(4)
C1 C5 Ru1 71.2(4)
C10 C5 Ru1 125.3(5)
C5 C10 H10A 109.5
C5 C10 H10B 109.5
H10A C10 H10B 109.5
C5 C10 H10C 109.5
H10A C10 H10C 109.5
H10B C10 H10C 109.5
C1 C6 H6A 109.5
C1 C6 H6B 109.5
H6A C6 H6B 109.5
C1 C6 H6C 109.5
H6A C6 H6C 109.5
H6B C6 H6C 109.5
C2 C7 H7A 109.5
C2 C7 H7B 109.5
H7A C7 H7B 109.5
C2 C7 H7C 109.5
H7A C7 H7C 109.5
H7B C7 H7C 109.5
C3 C8 H8A 109.5
C3 C8 H8B 109.5
H8A C8 H8B 109.5
C3 C8 H8C 109.5
H8A C8 H8C 109.5
H8B C8 H8C 109.5
C4 C9 H9A 109.5
C4 C9 H9B 109.5
H9A C9 H9B 109.5
C4 C9 H9C 109.5
H9A C9 H9C 109.5
H9B C9 H9C 109.5
F45 P4 F41 91.1(4)
F45 P4 F44 90.6(4)
F41 P4 F44 178.2(4)
F45 P4 F46 90.3(3)
F41 P4 F46 90.1(4)
F44 P4 F46 90.5(4)
F45 P4 F42 179.6(4)
F41 P4 F42 89.1(3)
F44 P4 F42 89.2(3)
F46 P4 F42 89.5(3)
F45 P4 F43 89.5(3)
F41 P4 F43 89.8(4)
F44 P4 F43 89.7(4)
F46 P4 F43 179.7(4)
F42 P4 F43 90.8(3)
C31A C30A C29A 121.2(13)
C31A C30A H30A 119.4
C29A C30A H30A 119.4
C30A C31A C32A 126.7(14)
C30A C31A H31A 116.6
C32A C31A H31A 116.6
C31A C32A C21A 115.6(13)
C31A C32A H32A 122.2
C21A C32A H32A 122.2
C26A C21A C32A 114.6(12)
C26A C21A C22A 116.3(15)
C32A C21A C22A 129.1(13)
C26A C21A Ru1 71.5(13)
C32A C21A Ru1 127.2(13)
C22A C21A Ru1 69.5(11)
C23A C22A C21A 120.0(15)
C23A C22A Ru1 70.5(12)
C21A C22A Ru1 72.4(11)
C23A C22A H22A 120
C21A C22A H22A 120
Ru1 C22A H22A 129.5
C24A C23A C22A 122.4(15)
C24A C23A Ru1 73.7(11)
C22A C23A Ru1 72.0(12)
C24A C23A H23A 118.8
C22A C23A H23A 118.8
Ru1 C23A H23A 127.7
C23A C24A C25A 120.0(15)
C23A C24A Ru1 69.6(11)
C25A C24A Ru1 73.2(11)
C23A C24A H24A 120
C25A C24A H24A 120
Ru1 C24A H24A 129.6
C24A C25A C27A 136.5(15)
C24A C25A C26A 118.8(14)
C27A C25A C26A 104.7(11)
C24A C25A Ru1 70.6(10)
C27A C25A Ru1 126.9(15)
C26A C25A Ru1 70.4(13)
C28A C27A C25A 112.5(13)
C28A C27A H27A 123.8
C25A C27A H27A 123.8
C27A C28A C29A 106.7(12)
C27A C28A H28A 126.6
C29A C28A H28A 126.6
C30A C29A C26A 112.8(13)
C30A C29A C28A 139.4(13)
C26A C29A C28A 107.7(12)
C21A C26A C29A 129.0(16)
C21A C26A C25A 122.5(15)
C29A C26A C25A 108.4(11)
C21A C26A Ru1 71.4(11)
C29A C26A Ru1 126.6(19)
C25A C26A Ru1 72.3(14)
C23B C22B C21B 120.7(16)
C23B C22B Ru1 72.1(12)
C21B C22B Ru1 74.2(11)
C23B C22B H22B 119.6
C21B C22B H22B 119.6
Ru1 C22B H22B 125.9
C22B C23B C24B 124.4(16)
C22B C23B Ru1 71.8(12)
C24B C23B Ru1 72.2(11)
C22B C23B H23B 117.8
C24B C23B H23B 117.8
Ru1 C23B H23B 131.5
C23B C24B C25B 117.6(14)
C23B C24B Ru1 70.2(10)
C25B C24B Ru1 73.7(11)
C23B C24B H24B 121.2
C25B C24B H24B 121.2
Ru1 C24B H24B 126.7
C26B C25B C24B 114.9(13)
C26B C25B C27B 116.5(14)
C24B C25B C27B 128.5(14)
C26B C25B Ru1 68.8(13)
C24B C25B Ru1 69.2(10)
C27B C25B Ru1 130.0(15)
C28B C27B C25B 117.5(14)
C28B C27B H27B 121.3
C25B C27B H27B 121.3
C29B C28B C27B 125.9(14)
C29B C28B H28B 117
C27B C28B H28B 117
C28B C29B C30B 120.2(15)
C28B C29B H29B 119.9
C30B C29B H29B 119.9
C29B C30B C26B 117.7(13)
C29B C30B C31B 140.3(14)
C26B C30B C31B 102.1(11)
C32B C31B C30B 111.9(13)
C32B C31B H31B 124.1
C30B C31B H31B 124.1
C31B C32B C21B 109.0(13)
C31B C32B H32B 125.5
C21B C32B H32B 125.5
C22B C21B C32B 138.5(14)
C22B C21B C26B 115.6(15)
C32B C21B C26B 105.6(13)
C22B C21B Ru1 69.7(12)
C32B C21B Ru1 123.2(13)
C26B C21B Ru1 69.9(12)
C25B C26B C21B 126.4(17)
C25B C26B C30B 122.1(13)
C21B C26B C30B 111.4(12)
C25B C26B Ru1 74.4(13)
C21B C26B Ru1 72.8(12)
C30B C26B Ru1 125.2(19)

loop_
_geom_bond_atom_site_label_1
_geom_bond_atom_site_label_2
_geom_bond_distance
Ru1 C5 2.170(7)
Ru1 C2 2.185(7)
Ru1 C23A 2.19(2)
Ru1 C3 2.187(7)
Ru1 C4 2.189(7)
Ru1 C1 2.189(7)
Ru1 C22A 2.21(2)
Ru1 C22B 2.22(2)
Ru1 C23B 2.23(2)
Ru1 C24A 2.239(19)
Ru1 C26B 2.24(3)
Ru1 C21A 2.245(19)
C1 C2 1.441(11)
C1 C5 1.453(11)
C1 C6 1.504(11)
C2 C3 1.431(11)
C2 C7 1.501(10)
C3 C4 1.444(10)
C3 C8 1.499(10)
C4 C5 1.414(11)
C4 C9 1.494(11)
C5 C10 1.500(10)
C10 H10A 0.98
C10 H10B 0.98
C10 H10C 0.98
C6 H6A 0.98
C6 H6B 0.98
C6 H6C 0.98
C7 H7A 0.98
C7 H7B 0.98
C7 H7C 0.98
C8 H8A 0.98
C8 H8B 0.98
C8 H8C 0.98
C9 H9A 0.98
C9 H9B 0.98
C9 H9C 0.98
P4 F45 1.560(5)
P4 F41 1.560(6)
P4 F44 1.569(6)
P4 F46 1.585(5)
P4 F42 1.609(5)
P4 F43 1.611(5)
C30A C31A 1.372(14)
C30A C29A 1.384(12)
C30A H30A 0.95
C31A C32A 1.428(13)
C31A H31A 0.95
C32A C21A 1.446(15)
C32A H32A 0.95
C21A C26A 1.428(11)
C21A C22A 1.455(14)
C22A C23A 1.411(15)
C22A H22A 0.95
C23A C24A 1.392(14)
C23A H23A 0.95
C24A C25A 1.404(14)
C24A H24A 0.95
C25A C27A 1.435(12)
C25A C26A 1.446(18)
C27A C28A 1.372(15)
C27A H27A 0.95
C28A C29A 1.447(15)
C28A H28A 0.95
C29A C26A 1.438(15)
C22B C23B 1.380(17)
C22B C21B 1.396(16)
C22B H22B 0.95
C23B C24B 1.441(16)
C23B H23B 0.95
C24B C25B 1.453(17)
C24B H24B 0.95
C25B C26B 1.437(15)
C25B C27B 1.478(16)
C27B C28B 1.384(17)
C27B H27B 0.95
C28B C29B 1.350(17)
C28B H28B 0.95
C29B C30B 1.404(15)
C29B H29B 0.95
C30B C26B 1.45(2)
C30B C31B 1.481(16)
C31B C32B 1.372(16)
C31B H31B 0.95
C32B C21B 1.442(18)
C32B H32B 0.95
C21B C26B 1.446(14)

loop_
_geom_torsion_atom_site_label_1
_geom_torsion_atom_site_label_2
_geom_torsion_atom_site_label_3
_geom_torsion_atom_site_label_4
_geom_torsion
C5 Ru1 C1 C2 -118.6(6)
C23A Ru1 C1 C2 27.8(17)
C3 Ru1 C1 C2 -38.1(4)
C4 Ru1 C1 C2 -81.3(5)
C22A Ru1 C1 C2 63.2(7)
C22B Ru1 C1 C2 57.6(9)
C23B Ru1 C1 C2 18(3)
C24A Ru1 C1 C2 -147.0(18)
C26B Ru1 C1 C2 131.8(5)
C21A Ru1 C1 C2 99.8(5)
C2 Ru1 C1 C5 118.6(6)
C23A Ru1 C1 C5 146.3(16)
C3 Ru1 C1 C5 80.4(5)
C4 Ru1 C1 C5 37.3(4)
C22A Ru1 C1 C5 -178.2(7)
C22B Ru1 C1 C5 176.2(8)
C23B Ru1 C1 C5 137(3)
C24A Ru1 C1 C5 -28(2)
C26B Ru1 C1 C5 -109.6(6)
C21A Ru1 C1 C5 -141.7(5)
C5 Ru1 C1 C6 120.4(9)
C2 Ru1 C1 C6 -121.0(9)
C23A Ru1 C1 C6 -93.3(17)
C3 Ru1 C1 C6 -159.2(8)
C4 Ru1 C1 C6 157.7(8)
C22A Ru1 C1 C6 -57.8(10)
C22B Ru1 C1 C6 -63.5(11)
C23B Ru1 C1 C6 -103(3)
C24A Ru1 C1 C6 92.0(19)
C26B Ru1 C1 C6 10.8(9)
C21A Ru1 C1 C6 -21.3(8)
C5 C1 C2 C3 2.1(8)
C6 C1 C2 C3 -177.5(7)
Ru1 C1 C2 C3 62.2(5)
C5 C1 C2 C7 -178.8(7)
C6 C1 C2 C7 1.6(12)
Ru1 C1 C2 C7 -118.7(7)
C5 C1 C2 Ru1 -60.1(5)
C6 C1 C2 Ru1 120.3(7)
C5 Ru1 C2 C3 -79.0(5)
C23A Ru1 C2 C3 74.7(7)
C4 Ru1 C2 C3 -37.0(4)
C1 Ru1 C2 C3 -116.5(6)
C22A Ru1 C2 C3 110.8(5)
C22B Ru1 C2 C3 102.3(6)
C23B Ru1 C2 C3 68.3(8)
C24A Ru1 C2 C3 43.5(12)
C26B Ru1 C2 C3 175.4(7)
C21A Ru1 C2 C3 150.4(5)
C5 Ru1 C2 C1 37.5(4)
C23A Ru1 C2 C1 -168.8(7)
C3 Ru1 C2 C1 116.5(6)
C4 Ru1 C2 C1 79.5(5)
C22A Ru1 C2 C1 -132.7(5)
C22B Ru1 C2 C1 -141.2(6)
C23B Ru1 C2 C1 -175.1(7)
C24A Ru1 C2 C1 160.0(11)
C26B Ru1 C2 C1 -68.1(8)
C21A Ru1 C2 C1 -93.1(5)
C5 Ru1 C2 C7 159.8(9)
C23A Ru1 C2 C7 -46.5(10)
C3 Ru1 C2 C7 -121.2(9)
C4 Ru1 C2 C7 -158.2(9)
C1 Ru1 C2 C7 122.3(10)
C22A Ru1 C2 C7 -10.4(9)
C22B Ru1 C2 C7 -18.8(9)
C23B Ru1 C2 C7 -52.8(11)
C24A Ru1 C2 C7 -77.6(14)
C26B Ru1 C2 C7 54.2(11)
C21A Ru1 C2 C7 29.2(9)
C1 C2 C3 C4 -1.4(8)
C7 C2 C3 C4 179.5(7)
Ru1 C2 C3 C4 60.8(5)
C1 C2 C3 C8 176.4(7)
C7 C2 C3 C8 -2.7(12)
Ru1 C2 C3 C8 -121.5(7)
C1 C2 C3 Ru1 -62.2(5)
C7 C2 C3 Ru1 118.7(7)
C5 Ru1 C3 C2 82.0(5)
C23A Ru1 C3 C2 -122.0(5)
C4 Ru1 C3 C2 119.1(6)
C1 Ru1 C3 C2 38.4(4)
C22A Ru1 C3 C2 -82.7(6)
C22B Ru1 C3 C2 -92.5(6)
C23B Ru1 C3 C2 -131.2(6)
C24A Ru1 C3 C2 -159.3(5)
C26B Ru1 C3 C2 -18(3)
C21A Ru1 C3 C2 -46.4(8)
C5 Ru1 C3 C4 -37.1(4)
C2 Ru1 C3 C4 -119.1(6)
C23A Ru1 C3 C4 118.9(6)
C1 Ru1 C3 C4 -80.7(5)
C22A Ru1 C3 C4 158.2(6)
C22B Ru1 C3 C4 148.4(6)
C23B Ru1 C3 C4 109.7(6)
C24A Ru1 C3 C4 81.6(6)
C26B Ru1 C3 C4 -137(3)
C21A Ru1 C3 C4 -165.5(7)
C5 Ru1 C3 C8 -156.6(9)
C2 Ru1 C3 C8 121.4(10)
C23A Ru1 C3 C8 -0.6(10)
C4 Ru1 C3 C8 -119.5(11)
C1 Ru1 C3 C8 159.8(10)
C22A Ru1 C3 C8 38.7(10)
C22B Ru1 C3 C8 28.9(10)
C23B Ru1 C3 C8 -9.8(10)
C24A Ru1 C3 C8 -37.9(10)
C26B Ru1 C3 C8 104(3)
C21A Ru1 C3 C8 75.0(11)
C2 C3 C4 C5 0.1(9)
C8 C3 C4 C5 -177.7(7)
Ru1 C3 C4 C5 60.9(5)
C2 C3 C4 C9 174.6(7)
C8 C3 C4 C9 -3.1(12)
Ru1 C3 C4 C9 -124.6(8)
C2 C3 C4 Ru1 -60.8(5)
C8 C3 C4 Ru1 121.4(7)
C2 Ru1 C4 C5 -81.2(5)
C23A Ru1 C4 C5 164.4(6)
C3 Ru1 C4 C5 -117.9(7)
C1 Ru1 C4 C5 -38.4(4)
C22A Ru1 C4 C5 -157.6(10)
C22B Ru1 C4 C5 -169.8(8)
C23B Ru1 C4 C5 154.7(6)
C24A Ru1 C4 C5 126.2(5)
C26B Ru1 C4 C5 46.9(13)
C5 Ru1 C4 C3 117.9(7)
C2 Ru1 C4 C3 36.7(4)
C23A Ru1 C4 C3 -77.7(6)
C1 Ru1 C4 C3 79.6(5)
C22A Ru1 C4 C3 -39.7(11)
C22B Ru1 C4 C3 -51.8(10)
C23B Ru1 C4 C3 -87.3(6)
C24A Ru1 C4 C3 -115.9(5)
C26B Ru1 C4 C3 164.9(12)
C5 Ru1 C4 C9 -122.0(10)
C2 Ru1 C4 C9 156.8(9)
C23A Ru1 C4 C9 42.4(10)
C3 Ru1 C4 C9 120.1(10)
C1 Ru1 C4 C9 -160.4(9)
C22A Ru1 C4 C9 80.4(12)
C22B Ru1 C4 C9 68.3(12)
C23B Ru1 C4 C9 32.7(10)
C24A Ru1 C4 C9 4.2(9)
C26B Ru1 C4 C9 -75.1(14)
C3 C4 C5 C1 1.2(8)
C9 C4 C5 C1 -173.2(7)
Ru1 C4 C5 C1 62.3(5)
C3 C4 C5 C10 178.1(7)
C9 C4 C5 C10 3.6(13)
Ru1 C4 C5 C10 -120.9(8)
C3 C4 C5 Ru1 -61.1(5)
C9 C4 C5 Ru1 124.5(8)
C2 C1 C5 C4 -2.1(8)
C6 C1 C5 C4 177.5(7)
Ru1 C1 C5 C4 -62.7(5)
C2 C1 C5 C10 -179.0(7)
C6 C1 C5 C10 0.6(12)
Ru1 C1 C5 C10 120.4(7)
C2 C1 C5 Ru1 60.6(5)
C6 C1 C5 Ru1 -119.8(8)
C2 Ru1 C5 C4 80.3(5)
C23A Ru1 C5 C4 -34.3(13)
C3 Ru1 C5 C4 37.8(4)
C1 Ru1 C5 C4 117.3(6)
C22A Ru1 C5 C4 123(2)
C23B Ru1 C5 C4 -47.1(11)
C24A Ru1 C5 C4 -72.1(7)
C26B Ru1 C5 C4 -154.9(6)
C21A Ru1 C5 C4 173.1(7)
C2 Ru1 C5 C1 -37.0(4)
C23A Ru1 C5 C1 -151.6(12)
C3 Ru1 C5 C1 -79.6(5)
C4 Ru1 C5 C1 -117.3(6)
C22A Ru1 C5 C1 6(2)
C23B Ru1 C5 C1 -164.4(9)
C24A Ru1 C5 C1 170.6(6)
C26B Ru1 C5 C1 87.8(7)
C21A Ru1 C5 C1 55.8(8)
C2 Ru1 C5 C10 -157.0(9)
C23A Ru1 C5 C10 88.4(14)
C3 Ru1 C5 C10 160.5(9)
C4 Ru1 C5 C10 122.7(10)
C1 Ru1 C5 C10 -120.0(10)
C22A Ru1 C5 C10 -114(2)
C23B Ru1 C5 C10 75.6(13)
C24A Ru1 C5 C10 50.6(10)
C26B Ru1 C5 C10 -32.2(10)
C21A Ru1 C5 C10 -64.2(10)
C29A C30A C31A C32A 2(2)
C30A C31A C32A C21A 0(2)
C31A C32A C21A C26A -1(2)
C31A C32A C21A C22A 176.5(19)
C31A C32A C21A Ru1 83.7(18)
C5 Ru1 C21A C26A 68.8(13)
C2 Ru1 C21A C26A 142.1(11)
C23A Ru1 C21A C26A -99.4(12)
C3 Ru1 C21A C26A 170.4(11)
C1 Ru1 C21A C26A 101.7(11)
C22A Ru1 C21A C26A -128.6(16)
C22B Ru1 C21A C26A -119.9(15)
C23B Ru1 C21A C26A -90.6(12)
C24A Ru1 C21A C26A -63.4(11)
C26B Ru1 C21A C26A 1(2)
C5 Ru1 C21A C32A -38.5(14)
C2 Ru1 C21A C32A 34.8(12)
C23A Ru1 C21A C32A 153.2(13)
C3 Ru1 C21A C32A 63.1(13)
C1 Ru1 C21A C32A -5.6(12)
C22A Ru1 C21A C32A 124.1(17)
C22B Ru1 C21A C32A 132.8(16)
C23B Ru1 C21A C32A 162.1(13)
C24A Ru1 C21A C32A -170.7(12)
C26B Ru1 C21A C32A -106.3(19)
C5 Ru1 C21A C22A -162.6(9)
C2 Ru1 C21A C22A -89.3(10)
C23A Ru1 C21A C22A 29.1(9)
C3 Ru1 C21A C22A -61.0(12)
C1 Ru1 C21A C22A -129.7(10)
C22B Ru1 C21A C22A 8.6(14)
C23B Ru1 C21A C22A 38.0(10)
C24A Ru1 C21A C22A 65.2(10)
C26B Ru1 C21A C22A 130(2)
C26A C21A C22A C23A 2(3)
C32A C21A C22A C23A -176(2)
Ru1 C21A C22A C23A -54.0(18)
C26A C21A C22A Ru1 55.8(17)
C32A C21A C22A Ru1 -122(2)
C5 Ru1 C22A C23A -165.1(18)
C2 Ru1 C22A C23A -125.5(10)
C3 Ru1 C22A C23A -86.1(11)
C4 Ru1 C22A C23A -60.3(16)
C1 Ru1 C22A C23A -160.4(9)
C22B Ru1 C22A C23A -6(6)
C23B Ru1 C22A C23A 7.8(13)
C24A Ru1 C22A C23A 28.3(9)
C26B Ru1 C22A C23A 105.6(13)
C21A Ru1 C22A C23A 132.0(16)
C5 Ru1 C22A C21A 63(3)
C2 Ru1 C22A C21A 102.5(10)
C23A Ru1 C22A C21A -132.0(16)
C3 Ru1 C22A C21A 141.8(9)
C4 Ru1 C22A C21A 167.6(8)
C1 Ru1 C22A C21A 67.5(12)
C22B Ru1 C22A C21A -138(6)
C23B Ru1 C22A C21A -124.2(14)
C24A Ru1 C22A C21A -103.8(11)
C26B Ru1 C22A C21A -26.5(11)
C21A C22A C23A C24A -1(3)
Ru1 C22A C23A C24A -56.3(17)
C21A C22A C23A Ru1 54.9(18)
C5 Ru1 C23A C24A -55.7(18)
C2 Ru1 C23A C24A -157.4(9)
C3 Ru1 C23A C24A -118.9(10)
C4 Ru1 C23A C24A -79.5(11)
C1 Ru1 C23A C24A -177.6(13)
C22A Ru1 C23A C24A 133.0(16)
C22B Ru1 C23A C24A 135(2)
C23B Ru1 C23A C24A -10(6)
C26B Ru1 C23A C24A 72.4(10)
C21A Ru1 C23A C24A 103.4(11)
C5 Ru1 C23A C22A 171.3(11)
C2 Ru1 C23A C22A 69.5(12)
C3 Ru1 C23A C22A 108.1(10)
C4 Ru1 C23A C22A 147.5(10)
C1 Ru1 C23A C22A 49(2)
C22B Ru1 C23A C22A 2.0(18)
C23B Ru1 C23A C22A -143(6)
C24A Ru1 C23A C22A -133.0(16)
C26B Ru1 C23A C22A -60.6(11)
C21A Ru1 C23A C22A -29.6(10)
C22A C23A C24A C25A 0(3)
Ru1 C23A C24A C25A -55.2(17)
C22A C23A C24A Ru1 55.5(18)
C5 Ru1 C24A C23A 155.1(9)
C2 Ru1 C24A C23A 46.9(17)
C3 Ru1 C24A C23A 76.5(11)
C4 Ru1 C24A C23A 117.1(10)
C1 Ru1 C24A C23A 176.9(16)
C22A Ru1 C24A C23A -28.9(10)
C22B Ru1 C24A C23A -22.9(11)
C23B Ru1 C24A C23A 3.3(19)
C26B Ru1 C24A C23A -95.9(11)
C21A Ru1 C24A C23A -66.4(10)
C5 Ru1 C24A C25A -72.9(12)
C2 Ru1 C24A C25A 178.9(10)
C23A Ru1 C24A C25A 132.0(16)
C3 Ru1 C24A C25A -151.5(9)
C4 Ru1 C24A C25A -110.9(10)
C1 Ru1 C24A C25A -51(2)
C22A Ru1 C24A C25A 103.1(12)
C22B Ru1 C24A C25A 109.1(12)
C23B Ru1 C24A C25A 135(2)
C26B Ru1 C24A C25A 36.1(11)
C21A Ru1 C24A C25A 65.6(10)
C23A C24A C25A C27A 177(2)
Ru1 C24A C25A C27A 124(3)
C23A C24A C25A C26A 0(3)
Ru1 C24A C25A C26A -53(2)
C23A C24A C25A Ru1 53.5(16)
C5 Ru1 C25A C24A 125.2(10)
C2 Ru1 C25A C24A -177(2)
C23A Ru1 C25A C24A -29.1(9)
C3 Ru1 C25A C24A 52.9(15)
C4 Ru1 C25A C24A 84.5(11)
C1 Ru1 C25A C24A 163.1(8)
C22A Ru1 C25A C24A -66.0(10)
C22B Ru1 C25A C24A -57.1(10)
C23B Ru1 C25A C24A -22.5(11)
C26B Ru1 C25A C24A -125.5(15)
C21A Ru1 C25A C24A -104.2(11)
C5 Ru1 C25A C27A -9.1(15)
C2 Ru1 C25A C27A 49(4)
C23A Ru1 C25A C27A -163.3(16)
C3 Ru1 C25A C27A -81.3(14)
C4 Ru1 C25A C27A -49.8(14)
C1 Ru1 C25A C27A 28.8(17)
C22A Ru1 C25A C27A 159.7(14)
C22B Ru1 C25A C27A 168.6(15)
C23B Ru1 C25A C27A -156.7(17)
C24A Ru1 C25A C27A -134(2)
C26B Ru1 C25A C27A 100.2(16)
C21A Ru1 C25A C27A 121.5(14)
C5 Ru1 C25A C26A -103.0(11)
C2 Ru1 C25A C26A -45(4)
C23A Ru1 C25A C26A 102.7(12)
C3 Ru1 C25A C26A -175.3(10)
C4 Ru1 C25A C26A -143.7(10)
C1 Ru1 C25A C26A -65.1(13)
C22A Ru1 C25A C26A 65.8(11)
C22B Ru1 C25A C26A 74.7(11)
C23B Ru1 C25A C26A 109.4(13)
C24A Ru1 C25A C26A 131.8(16)
C26B Ru1 C25A C26A 6.3(16)
C21A Ru1 C25A C26A 27.6(10)
C24A C25A C27A C28A -178(2)
C26A C25A C27A C28A -1(3)
Ru1 C25A C27A C28A -77.1(19)
C25A C27A C28A C29A 2(2)
C31A C30A C29A C26A -2(2)
C31A C30A C29A C28A -178.8(19)
C27A C28A C29A C30A 174(2)
C27A C28A C29A C26A -3(2)
C32A C21A C26A C29A 1(4)
C22A C21A C26A C29A -177(3)
Ru1 C21A C26A C29A -122(3)
C32A C21A C26A C25A 177(2)
C22A C21A C26A C25A -1(3)
Ru1 C21A C26A C25A 53(2)
C32A C21A C26A Ru1 123.2(16)
C22A C21A C26A Ru1 -54.7(16)
C30A C29A C26A C21A 1(4)
C28A C29A C26A C21A 179(2)
C30A C29A C26A C25A -175.4(19)
C28A C29A C26A C25A 2(3)
C30A C29A C26A Ru1 -94.2(16)
C28A C29A C26A Ru1 83.4(17)
C24A C25A C26A C21A 0(4)
C27A C25A C26A C21A -178(2)
Ru1 C25A C26A C21A -53(2)
C24A C25A C26A C29A 177(2)
C27A C25A C26A C29A -1(3)
Ru1 C25A C26A C29A 124(2)
C24A C25A C26A Ru1 53.3(19)
C27A C25A C26A Ru1 -124.5(16)
C5 Ru1 C26A C21A -133.0(9)
C2 Ru1 C26A C21A -55.5(13)
C23A Ru1 C26A C21A 69.3(10)
C4 Ru1 C26A C21A -164.5(8)
C1 Ru1 C26A C21A -91.1(10)
C22A Ru1 C26A C21A 31.7(9)
C22B Ru1 C26A C21A 41.1(10)
C23B Ru1 C26A C21A 78.4(11)
C24A Ru1 C26A C21A 105.8(11)
C26B Ru1 C26A C21A -5(10)
C5 Ru1 C26A C29A -7.7(16)
C2 Ru1 C26A C29A 69.8(14)
C23A Ru1 C26A C29A -165.4(15)
C4 Ru1 C26A C29A -39(2)
C1 Ru1 C26A C29A 34.2(15)
C22A Ru1 C26A C29A 157.0(16)
C22B Ru1 C26A C29A 166.4(16)
C23B Ru1 C26A C29A -156.3(15)
C24A Ru1 C26A C29A -128.9(15)
C26B Ru1 C26A C29A 121(11)
C21A Ru1 C26A C29A 125(2)
C5 Ru1 C26A C25A 92.4(11)
C2 Ru1 C26A C25A 169.9(8)
C23A Ru1 C26A C25A -65.3(11)
C4 Ru1 C26A C25A 60.9(16)
C1 Ru1 C26A C25A 134.3(10)
C22A Ru1 C26A C25A -102.9(12)
C22B Ru1 C26A C25A -93.5(12)
C23B Ru1 C26A C25A -56.2(11)
C24A Ru1 C26A C25A -28.8(10)
C26B Ru1 C26A C25A -139(11)
C21A Ru1 C26A C25A -134.6(17)
C2 Ru1 C22B C23B -133.7(10)
C23A Ru1 C22B C23B -9.0(17)
C3 Ru1 C22B C23B -93.0(11)
C4 Ru1 C22B C23B -61.0(15)
C1 Ru1 C22B C23B -167.4(9)
C22A Ru1 C22B C23B 163(7)
C24A Ru1 C22B C23B 20.3(11)
C26B Ru1 C22B C23B 99.1(12)
C21A Ru1 C22B C23B 127.8(15)
C2 Ru1 C22B C21B 95.8(10)
C23A Ru1 C22B C21B -140(2)
C3 Ru1 C22B C21B 136.5(10)
C4 Ru1 C22B C21B 168.5(8)
C1 Ru1 C22B C21B 62.1(13)
C22A Ru1 C22B C21B 33(5)
C23B Ru1 C22B C21B -130.5(16)
C24A Ru1 C22B C21B -110.2(12)
C26B Ru1 C22B C21B -31.4(9)
C21A Ru1 C22B C21B -2.7(12)
C21B C22B C23B C24B 6(3)
Ru1 C22B C23B C24B -52.0(18)
C21B C22B C23B Ru1 58.3(19)
C5 Ru1 C23B C22B 173.0(9)
C2 Ru1 C23B C22B 63.7(13)
C23A Ru1 C23B C22B 28(6)
C3 Ru1 C23B C22B 101.3(11)
C4 Ru1 C23B C22B 142.6(10)
C1 Ru1 C23B C22B 49(3)
C22A Ru1 C23B C22B -3.7(14)
C24A Ru1 C23B C22B -140(2)
C26B Ru1 C23B C22B -67.9(11)
C21A Ru1 C23B C22B -36.2(11)
C5 Ru1 C23B C24B -50.1(15)
C2 Ru1 C23B C24B -159.3(8)
C23A Ru1 C23B C24B 165(6)
C3 Ru1 C23B C24B -121.8(9)
C4 Ru1 C23B C24B -80.5(10)
C1 Ru1 C23B C24B -174(2)
C22A Ru1 C23B C24B 133.2(15)
C22B Ru1 C23B C24B 136.9(16)
C24A Ru1 C23B C24B -2.9(16)
C26B Ru1 C23B C24B 69.0(10)
C21A Ru1 C23B C24B 100.7(11)
C22B C23B C24B C25B -7(3)
Ru1 C23B C24B C25B -58.4(16)
C22B C23B C24B Ru1 51.8(19)
C5 Ru1 C24B C23B 153.2(9)
C2 Ru1 C24B C23B 57.3(19)
C23A Ru1 C24B C23B -3.3(14)
C3 Ru1 C24B C23B 76.6(11)
C4 Ru1 C24B C23B 114.3(10)
C1 Ru1 C24B C23B 177.3(10)
C22A Ru1 C24B C23B -32.3(11)
C22B Ru1 C24B C23B -25.8(10)
C24A Ru1 C24B C23B 8(4)
C26B Ru1 C24B C23B -97.6(11)
C21A Ru1 C24B C23B -70.6(10)
C5 Ru1 C24B C25B -78.6(10)
C2 Ru1 C24B C25B -174.5(12)
C23A Ru1 C24B C25B 124.9(14)
C3 Ru1 C24B C25B -155.2(9)
C4 Ru1 C24B C25B -117.5(9)
C1 Ru1 C24B C25B -54.5(16)
C22A Ru1 C24B C25B 95.9(10)
C22B Ru1 C24B C25B 102.4(11)
C23B Ru1 C24B C25B 128.2(15)
C24A Ru1 C24B C25B 136(5)
C26B Ru1 C24B C25B 30.6(9)
C21A Ru1 C24B C25B 57.6(10)
C23B C24B C25B C26B 4(3)
Ru1 C24B C25B C26B -52.9(19)
C23B C24B C25B C27B -178(2)
Ru1 C24B C25B C27B 125(2)
C23B C24B C25B Ru1 56.6(15)
C5 Ru1 C25B C26B -114.7(12)
C2 Ru1 C25B C26B -56(2)
C23A Ru1 C25B C26B 90.6(13)
C3 Ru1 C25B C26B -177.2(11)
C4 Ru1 C25B C26B -153.3(11)
C1 Ru1 C25B C26B -76.4(13)
C22A Ru1 C25B C26B 53.1(12)
C22B Ru1 C25B C26B 62.2(12)
C23B Ru1 C25B C26B 97.5(13)
C24A Ru1 C25B C26B 119.2(15)
C21A Ru1 C25B C26B 17.0(12)
C5 Ru1 C25B C24B 116.2(9)
C2 Ru1 C25B C24B 174.4(13)
C23A Ru1 C25B C24B -38.5(10)
C3 Ru1 C25B C24B 53.7(16)
C4 Ru1 C25B C24B 77.6(10)
C1 Ru1 C25B C24B 154.5(8)
C22A Ru1 C25B C24B -76.0(10)
C22B Ru1 C25B C24B -66.9(10)
C23B Ru1 C25B C24B -31.6(9)
C24A Ru1 C25B C24B -9.9(12)
C26B Ru1 C25B C24B -129.1(16)
C21A Ru1 C25B C24B -112.1(11)
C5 Ru1 C25B C27B -7.2(15)
C2 Ru1 C25B C27B 51(3)
C23A Ru1 C25B C27B -161.9(16)
C3 Ru1 C25B C27B -69.8(18)
C4 Ru1 C25B C27B -45.9(15)
C1 Ru1 C25B C27B 31.1(16)
C22A Ru1 C25B C27B 160.6(15)
C22B Ru1 C25B C27B 169.7(15)
C23B Ru1 C25B C27B -155.0(16)
C24A Ru1 C25B C27B -133.3(19)
C26B Ru1 C25B C27B 107.5(19)
C21A Ru1 C25B C27B 124.5(16)
C26B C25B C27B C28B 0(3)
C24B C25B C27B C28B -179(2)
Ru1 C25B C27B C28B -84(2)
C25B C27B C28B C29B 3(3)
C27B C28B C29B C30B -2(3)
C28B C29B C30B C26B -2(3)
C28B C29B C30B C31B 177(2)
C29B C30B C31B C32B 179.8(19)
C26B C30B C31B C32B -1(2)
C30B C31B C32B C21B 0(2)
C23B C22B C21B C32B -175(2)
Ru1 C22B C21B C32B -118(3)
C23B C22B C21B C26B -3(3)
Ru1 C22B C21B C26B 54.3(18)
C23B C22B C21B Ru1 -57.3(19)
C31B C32B C21B C22B 173(2)
C31B C32B C21B C26B 1(2)
C31B C32B C21B Ru1 76.5(17)
C5 Ru1 C21B C22B -169.6(9)
C2 Ru1 C21B C22B -96.8(11)
C23A Ru1 C21B C22B 20.8(11)
C3 Ru1 C21B C22B -63.3(12)
C1 Ru1 C21B C22B -137.8(10)
C22A Ru1 C21B C22B -10.4(17)
C23B Ru1 C21B C22B 29.7(10)
C24A Ru1 C21B C22B 56.3(11)
C26B Ru1 C21B C22B 128.7(16)
C21A Ru1 C21B C22B 168(5)
C5 Ru1 C21B C32B -34.2(16)
C2 Ru1 C21B C32B 38.6(12)
C23A Ru1 C21B C32B 156.2(14)
C3 Ru1 C21B C32B 72.1(12)
C1 Ru1 C21B C32B -2.4(13)
C22A Ru1 C21B C32B 125(2)
C22B Ru1 C21B C32B 135.4(18)
C23B Ru1 C21B C32B 165.1(13)
C24A Ru1 C21B C32B -168.3(12)
C26B Ru1 C21B C32B -95.9(16)
C21A Ru1 C21B C32B -56(4)
C5 Ru1 C21B C26B 61.7(13)
C2 Ru1 C21B C26B 134.4(11)
C23A Ru1 C21B C26B -107.9(12)
C3 Ru1 C21B C26B 167.9(10)
C1 Ru1 C21B C26B 93.5(11)
C22A Ru1 C21B C26B -139.1(19)
C22B Ru1 C21B C26B -128.7(16)
C23B Ru1 C21B C26B -99.0(12)
C24A Ru1 C21B C26B -72.4(11)
C21A Ru1 C21B C26B 39(5)
C24B C25B C26B C21B -1(4)
C27B C25B C26B C21B -179(2)
Ru1 C25B C26B C21B -54(2)
C24B C25B C26B C30B 175(2)
C27B C25B C26B C30B -3(4)
Ru1 C25B C26B C30B 122(3)
C24B C25B C26B Ru1 53.1(17)
C27B C25B C26B Ru1 -125.2(19)
C22B C21B C26B C25B 0(4)
C32B C21B C26B C25B 175(3)
Ru1 C21B C26B C25B 55(2)
C22B C21B C26B C30B -176(2)
C32B C21B C26B C30B -2(3)
Ru1 C21B C26B C30B -122(2)
C22B C21B C26B Ru1 -54.2(17)
C32B C21B C26B Ru1 120.2(15)
C29B C30B C26B C25B 4(3)
C31B C30B C26B C25B -175(2)
C29B C30B C26B C21B -179.1(16)
C31B C30B C26B C21B 2(2)
C29B C30B C26B Ru1 97.4(15)
C31B C30B C26B Ru1 -81.8(14)
C5 Ru1 C26B C25B 79.8(12)
C2 Ru1 C26B C25B 159.4(9)
C23A Ru1 C26B C25B -78.9(11)
C3 Ru1 C26B C25B 174(2)
C4 Ru1 C26B C25B 49.5(19)
C1 Ru1 C26B C25B 121.6(11)
C22A Ru1 C26B C25B -116.0(14)
C22B Ru1 C26B C25B -106.6(13)
C23B Ru1 C26B C25B -69.5(11)
C24A Ru1 C26B C25B -41.3(11)
C21A Ru1 C26B C25B -149(2)
C5 Ru1 C26B C21B -143.2(9)
C2 Ru1 C26B C21B -63.6(13)
C23A Ru1 C26B C21B 58.1(10)
C3 Ru1 C26B C21B -49(4)
C4 Ru1 C26B C21B -173.5(8)
C1 Ru1 C26B C21B -101.4(10)
C22A Ru1 C26B C21B 21.0(10)
C22B Ru1 C26B C21B 30.4(9)
C23B Ru1 C26B C21B 67.4(10)
C24A Ru1 C26B C21B 95.7(11)
C21A Ru1 C26B C21B -11.8(13)
C5 Ru1 C26B C30B -38.7(12)
C2 Ru1 C26B C30B 40.9(14)
C23A Ru1 C26B C30B 162.6(12)
C3 Ru1 C26B C30B 55(4)
C4 Ru1 C26B C30B -69.1(15)
C1 Ru1 C26B C30B 3.1(12)
C22A Ru1 C26B C30B 125.5(12)
C22B Ru1 C26B C30B 134.9(12)
C23B Ru1 C26B C30B 171.9(12)
C24A Ru1 C26B C30B -159.8(12)
C21A Ru1 C26B C30B 92.7(17)
